data_7057382
loop_
_publ_author_name
'Gamekkanda, Janaka C.'
'Sinha, Abhijeet S.'
'Desper, John'
'\/Dakovi\'c, Marijana'
'Aaker\"oy, Christer B.'

_publ_section_title
;
 Competition between hydrogen bonds and halogen bonds: a structural study
;
_journal_issue 13
_journal_name_full 'New Journal of Chemistry'
_journal_page_first 10539
_journal_paper_doi 10.1039/C8NJ00537K
_journal_volume 42
_journal_year 2018
_chemical_formula_moiety 'C10 H12 O2, H2 O'
_chemical_formula_sum 'C10 H14 O3'
_chemical_formula_weight 182.21
_space_group_crystal_system monoclinic
_space_group_IT_number 14
_space_group_name_Hall '-P 2ybc'
_space_group_name_H-M_alt 'P 1 21/c 1'
_symmetry_space_group_name_Hall '-P 2ybc'
_symmetry_space_group_name_H-M 'P 1 21/c 1'
_atom_sites_solution_hydrogens mixed
_atom_sites_solution_primary direct
_atom_sites_solution_secondary difmap
_audit_update_record
;
2018-01-29 deposited with the CCDC.
2018-04-16 downloaded from the CCDC.
;
_cell_angle_alpha 90
_cell_angle_beta 104.248(2)
_cell_angle_gamma 90
_cell_formula_units_Z 4
_cell_length_a 9.9472(12)
_cell_length_b 6.1399(8)
_cell_length_c 16.775(2)
_cell_measurement_reflns_used 3945
_cell_measurement_temperature 228.(2)
_cell_measurement_theta_max 31.47
_cell_measurement_theta_min 2.51
_cell_volume 993.0(2)
_computing_cell_refinement 'Bruker SAINT'
_computing_data_collection 'Bruker SMART'
_computing_data_reduction 'Bruker SAINT'
_computing_molecular_graphics 'Bruker SHELXTL'
_computing_publication_material 'Bruker SHELXTL'
_computing_structure_refinement 'SHELXL-2014/7 (Sheldrick, 2014)'
_computing_structure_solution 'SHELXS-97 (Sheldrick 2008)'
_diffrn_ambient_temperature 228.(2)
_diffrn_measured_fraction_theta_full 'ACTA 50'
_diffrn_measured_fraction_theta_max 0.940
_diffrn_measurement_device_type 'Bruker SMART APEX CCD'
_diffrn_measurement_method '\f and \w scans'
_diffrn_radiation_monochromator graphite
_diffrn_radiation_source 'Fine-focus sealed tube'
_diffrn_radiation_type MoK\a
_diffrn_radiation_wavelength 0.71073
_diffrn_reflns_av_R_equivalents 0.0356
_diffrn_reflns_av_unetI/netI 0.0355
_diffrn_reflns_limit_h_max 15
_diffrn_reflns_limit_h_min -15
_diffrn_reflns_limit_k_max 9
_diffrn_reflns_limit_k_min -9
_diffrn_reflns_limit_l_max 25
_diffrn_reflns_limit_l_min -25
_diffrn_reflns_number 13268
_diffrn_reflns_theta_full 'ACTA 50'
_diffrn_reflns_theta_max 33.54
_diffrn_reflns_theta_min 2.50
_exptl_absorpt_coefficient_mu 0.089
_exptl_absorpt_correction_T_max 0.98
_exptl_absorpt_correction_T_min 0.96
_exptl_absorpt_correction_type multi-scan
_exptl_absorpt_process_details SADABS
_exptl_crystal_colour Colourless
_exptl_crystal_density_diffrn 1.219
_exptl_crystal_density_method 'not measured'
_exptl_crystal_description Rectangular
_exptl_crystal_F_000 392
_exptl_crystal_size_max 0.480
_exptl_crystal_size_mid 0.260
_exptl_crystal_size_min 0.230
_refine_diff_density_max 0.355
_refine_diff_density_min -0.226
_refine_ls_extinction_method none
_refine_ls_goodness_of_fit_ref 1.031
_refine_ls_hydrogen_treatment mixed
_refine_ls_matrix_type full
_refine_ls_number_parameters 134
_refine_ls_number_reflns 3686
_refine_ls_number_restraints 1
_refine_ls_restrained_S_all 1.032
_refine_ls_R_factor_all 0.0691
_refine_ls_R_factor_gt 0.0455
_refine_ls_shift/su_max 0.000
_refine_ls_shift/su_mean 0.000
_refine_ls_structure_factor_coef Fsqd
_refine_ls_weighting_details 'w=1/[\s^2^(Fo^2^)+(0.0639P)^2^+0.1449P] where P=(Fo^2^+2Fc^2^)/3'
_refine_ls_weighting_scheme calc
_refine_ls_wR_factor_gt 0.1156
_refine_ls_wR_factor_ref 0.1308
_reflns_number_gt 2678
_reflns_number_total 3686
_reflns_threshold_expression 'I > 2\s(I)'
_cod_data_source_file c8nj00537k2.cif
_cod_data_source_block D3
_cod_depositor_comments 'Adding full bibliography for 7057378--7057386.cif.'
_cod_database_code 7057382

loop_
_space_group_symop_operation_xyz
'x, y, z'
'-x, y+1/2, -z+1/2'
'-x, -y, -z'
'x, -y-1/2, z-1/2'

loop_
_atom_site_type_symbol
_atom_site_label
_atom_site_fract_x
_atom_site_fract_y
_atom_site_fract_z
_atom_site_U_iso_or_equiv
_atom_site_adp_type
_atom_site_calc_flag
_atom_site_refinement_flags_adp
_atom_site_refinement_flags_posn
_atom_site_occupancy
C C1 0.50902(9) 0.00439(15) 0.41255(6) 0.02059(18) Uani d . . 1
C C2 0.45885(10) 0.20167(15) 0.45291(6) 0.02248(19) Uani d . . 1
H H2A 0.5376 0.2984 0.475 0.027 Uiso calc U R 1
H H2B 0.3909 0.2829 0.4113 0.027 Uiso calc U R 1
C C3 0.39292(10) 0.13397(16) 0.52204(6) 0.02259(19) Uani d . . 1
H H3A 0.3083 0.0506 0.4988 0.027 Uiso calc U R 1
H H3B 0.3665 0.2647 0.5481 0.027 Uiso calc U R 1
H H4 0.6036(16) -0.025(3) 0.3271(10) 0.050(4) Uiso d . D 1
O O4 0.58076(8) 0.09004(12) 0.35457(4) 0.02596(17) Uani d . D 1
C C5 0.39192(11) -0.13246(17) 0.36800(6) 0.0250(2) Uani d . . 1
C C6 0.30239(13) -0.2490(2) 0.33179(8) 0.0373(3) Uani d . . 1
H H6 0.2314 -0.3413 0.3031 0.045 Uiso calc U R 1
C C7 0.89997(10) 0.42927(17) 0.42229(7) 0.0252(2) Uani d . . 1
C C8 0.90416(10) 0.32308(17) 0.50530(7) 0.0280(2) Uani d . . 1
H H8A 0.8367 0.3954 0.5302 0.034 Uiso calc U R 1
H H8B 0.8769 0.1699 0.4965 0.034 Uiso calc U R 1
C C9 1.04730(11) 0.33570(17) 0.56447(7) 0.0276(2) Uani d . . 1
H H9A 1.1128 0.2492 0.5426 0.033 Uiso calc U R 1
H H9B 1.0431 0.2728 0.6175 0.033 Uiso calc U R 1
H H10 0.7225(18) 0.320(3) 0.3735(11) 0.054(5) Uiso d . . 1
O O10 0.75980(8) 0.44430(14) 0.37429(5) 0.03216(19) Uani d . . 1
C C11 0.98483(12) 0.3047(2) 0.37689(7) 0.0351(3) Uani d . . 1
C C12 1.05492(17) 0.2096(3) 0.34115(10) 0.0569(4) Uani d . . 1
H H12 1.1108 0.1338 0.3127 0.068 Uiso calc U R 1
H H13A 0.6870(17) 0.660(3) 0.2952(10) 0.050(5) Uiso d . . 1
H H13B 0.575(2) 0.727(3) 0.2338(13) 0.064(5) Uiso d . . 1
O O13 0.65293(10) 0.77613(14) 0.26652(5) 0.0339(2) Uani d . . 1

loop_
_atom_site_aniso_label
_atom_site_aniso_U_11
_atom_site_aniso_U_22
_atom_site_aniso_U_33
_atom_site_aniso_U_12
_atom_site_aniso_U_13
_atom_site_aniso_U_23
C1 0.0220(4) 0.0204(4) 0.0203(4) -0.0023(3) 0.0071(3) -0.0009(3)
C2 0.0261(4) 0.0193(4) 0.0223(4) 0.0019(3) 0.0066(3) 0.0002(3)
C3 0.0216(4) 0.0229(4) 0.0239(4) 0.0027(3) 0.0066(3) -0.0019(3)
O4 0.0321(4) 0.0251(4) 0.0238(3) -0.0057(3) 0.0128(3) -0.0019(3)
C5 0.0274(5) 0.0253(5) 0.0223(4) -0.0017(4) 0.0061(3) 0.0002(4)
C6 0.0373(6) 0.0387(6) 0.0334(6) -0.0113(5) 0.0037(5) -0.0053(5)
C7 0.0194(4) 0.0244(5) 0.0302(5) -0.0014(3) 0.0030(3) -0.0009(4)
C8 0.0223(4) 0.0257(5) 0.0348(5) -0.0062(4) 0.0050(4) 0.0027(4)
C9 0.0238(4) 0.0231(5) 0.0339(5) -0.0028(4) 0.0032(4) 0.0034(4)
O10 0.0231(4) 0.0276(4) 0.0403(4) -0.0034(3) -0.0028(3) 0.0011(3)
C11 0.0319(5) 0.0370(6) 0.0341(6) 0.0012(5) 0.0038(4) -0.0045(5)
C12 0.0518(8) 0.0698(11) 0.0499(8) 0.0168(8) 0.0139(7) -0.0157(8)
O13 0.0419(5) 0.0306(4) 0.0287(4) 0.0023(4) 0.0076(3) -0.0026(3)

loop_
_atom_type_symbol
_atom_type_description
_atom_type_scat_dispersion_real
_atom_type_scat_dispersion_imag
_atom_type_scat_source
C C 0.0033 0.0016 'International Tables Vol C Tables 4.2.6.8 and 6.1.1.4'
H H 0.0000 0.0000 'International Tables Vol C Tables 4.2.6.8 and 6.1.1.4'
O O 0.0106 0.0060 'International Tables Vol C Tables 4.2.6.8 and 6.1.1.4'

loop_
_geom_angle_atom_site_label_1
_geom_angle_atom_site_label_2
_geom_angle_atom_site_label_3
_geom_angle_site_symmetry_1
_geom_angle_site_symmetry_3
_geom_angle
O4 C1 C5 . . 108.99(8)
O4 C1 C2 . . 106.24(8)
C5 C1 C2 . . 111.77(8)
O4 C1 C3 . 3_656 110.61(7)
C5 C1 C3 . 3_656 109.25(8)
C2 C1 C3 . 3_656 109.95(8)
C3 C2 C1 . . 111.67(8)
C3 C2 H2A . . 109.3
C1 C2 H2A . . 109.3
C3 C2 H2B . . 109.3
C1 C2 H2B . . 109.3
H2A C2 H2B . . 107.9
C2 C3 C1 . 3_656 112.25(8)
C2 C3 H3A . . 109.2
C1 C3 H3A 3_656 . 109.2
C2 C3 H3B . . 109.2
C1 C3 H3B 3_656 . 109.2
H3A C3 H3B . . 107.9
C1 O4 H4 . . 106.7(10)
C6 C5 C1 . . 177.00(12)
C5 C6 H6 . . 180.0
O10 C7 C11 . . 110.09(9)
O10 C7 C8 . . 110.14(8)
C11 C7 C8 . . 110.91(9)
O10 C7 C9 . 3_766 105.79(8)
C11 C7 C9 . 3_766 110.04(9)
C8 C7 C9 . 3_766 109.75(9)
C9 C8 C7 . . 112.53(8)
C9 C8 H8A . . 109.1
C7 C8 H8A . . 109.1
C9 C8 H8B . . 109.1
C7 C8 H8B . . 109.1
H8A C8 H8B . . 107.8
C8 C9 C7 . 3_766 111.95(8)
C8 C9 H9A . . 109.2
C7 C9 H9A 3_766 . 109.2
C8 C9 H9B . . 109.2
C7 C9 H9B 3_766 . 109.2
H9A C9 H9B . . 107.9
C7 O10 H10 . . 108.3(12)
C12 C11 C7 . . 178.29(15)
C11 C12 H12 . . 180.0
H13A O13 H13B . . 102.8(16)

loop_
_geom_bond_atom_site_label_1
_geom_bond_atom_site_label_2
_geom_bond_site_symmetry_2
_geom_bond_distance
C1 O4 . 1.4399(11)
C1 C5 . 1.4808(14)
C1 C2 . 1.5300(13)
C1 C3 3_656 1.5332(13)
C2 C3 . 1.5237(14)
C2 H2A . 0.98
C2 H2B . 0.98
C3 C1 3_656 1.5331(13)
C3 H3A . 0.98
C3 H3B . 0.98
O4 H4 . 0.902(15)
C5 C6 . 1.1864(15)
C6 H6 . 0.94
C7 O10 . 1.4312(12)
C7 C11 . 1.4814(16)
C7 C8 . 1.5289(15)
C7 C9 3_766 1.5328(14)
C8 C9 . 1.5241(14)
C8 H8A . 0.98
C8 H8B . 0.98
C9 C7 3_766 1.5328(14)
C9 H9A . 0.98
C9 H9B . 0.98
O10 H10 . 0.845(19)
C11 C12 . 1.1798(19)
C12 H12 . 0.94
O13 H13A . 0.881(19)
O13 H13B . 0.88(2)

loop_
_geom_hbond_atom_site_label_D
_geom_hbond_atom_site_label_H
_geom_hbond_atom_site_label_A
_geom_hbond_site_symmetry_A
_geom_hbond_distance_DH
_geom_hbond_distance_HA
_geom_hbond_distance_DA
_geom_hbond_angle_DHA
O4 H4 O13 1_545 0.902(15) 1.736(15) 2.6333(11) 173.2(16)
O10 H10 O4 . 0.845(19) 1.967(19) 2.7789(11) 160.8(17)
O13 H13A O10 . 0.881(19) 1.887(19) 2.7575(13) 168.9(16)
O13 H13B O4 2_655 0.88(2) 2.05(2) 2.9174(12) 169.3(18)

loop_
_geom_torsion_atom_site_label_1
_geom_torsion_atom_site_label_2
_geom_torsion_atom_site_label_3
_geom_torsion_atom_site_label_4
_geom_torsion_site_symmetry_1
_geom_torsion_site_symmetry_4
_geom_torsion
O4 C1 C2 C3 . . -174.43(7)
C5 C1 C2 C3 . . 66.79(10)
C3 C1 C2 C3 3_656 . -54.71(11)
C1 C2 C3 C1 . 3_656 56.00(11)
O10 C7 C8 C9 . . -170.70(9)
C11 C7 C8 C9 . . 67.17(12)
C9 C7 C8 C9 3_766 . -54.63(13)
C7 C8 C9 C7 . 3_766 55.83(13)
